data_2230807
loop_
_publ_author_name
'Pederzolli, Fernanda Rosi Soares'
'Bresolin, Leandro'
'Carratu, Vanessa Santana'
'Locatelli, Aline'
'de Oliveira, Adriano Bof'

_publ_section_title
;
 1-(5-Bromo-2-oxoindolin-3-ylidene)thiosemicarbazide acetonitrile
 monosolvate
;
_journal_coeditor_code NC2233
_journal_issue 7
_journal_name_full 'Acta Crystallographica Section E'
_journal_page_first o1804
_journal_paper_doi 10.1107/S1600536811023786
_journal_volume 67
_journal_year 2011
_chemical_formula_iupac 'C9 H7 Br N4 O S, C2 H3 N'
_chemical_formula_moiety 'C9 H7 Br N4 O S, C2 H3 N'
_chemical_formula_sum 'C11 H10 Br N5 O S'
_chemical_formula_weight 340.21
_chemical_melting_point 544.15
_chemical_name_common 5-Bromoisatin-3-thiosemicarbazone
_chemical_name_systematic
;
1-(5-Bromo-2-oxoindolin-3-ylidene)thiosemicarbazide
acetonitrile monosolvate
;
_space_group_IT_number 15
_symmetry_cell_setting monoclinic
_symmetry_space_group_name_Hall '-C 2yc'
_symmetry_space_group_name_H-M 'C 1 2/c 1'
_atom_sites_solution_hydrogens geom
_atom_sites_solution_primary direct
_atom_sites_solution_secondary difmap
_audit_creation_method SHELXL-97
_cell_angle_alpha 90.00
_cell_angle_beta 129.258(2)
_cell_angle_gamma 90.00
_cell_formula_units_Z 8
_cell_length_a 20.017(4)
_cell_length_b 13.352(2)
_cell_length_c 13.190(5)
_cell_measurement_reflns_used 3718
_cell_measurement_temperature 293(2)
_cell_measurement_theta_max 27.64
_cell_measurement_theta_min 2.63
_cell_volume 2729.6(12)
_computing_cell_refinement 'SAINT (Bruker, 2003)'
_computing_data_collection 'APEX2 (Bruker, 2006)'
_computing_data_reduction 'SAINT (Bruker, 2003)'
_computing_molecular_graphics 'DIAMOND (Brandenburg, 2006)'
_computing_publication_material 'publCIF (Westrip, 2010)'
_computing_structure_refinement 'SHELXL97 (Sheldrick, 2008)'
_computing_structure_solution 'SHELXS97 (Sheldrick, 2008)'
_diffrn_ambient_temperature 293(2)
_diffrn_measured_fraction_theta_full 0.989
_diffrn_measured_fraction_theta_max 0.989
_diffrn_measurement_device_type 'Bruker CCD X8 APEXII'
_diffrn_measurement_method '\f and \w'
_diffrn_radiation_monochromator graphite
_diffrn_radiation_type MoK\a
_diffrn_radiation_wavelength 0.71073
_diffrn_reflns_av_R_equivalents 0.0300
_diffrn_reflns_av_sigmaI/netI 0.0375
_diffrn_reflns_limit_h_max 14
_diffrn_reflns_limit_h_min -26
_diffrn_reflns_limit_k_max 17
_diffrn_reflns_limit_k_min -16
_diffrn_reflns_limit_l_max 17
_diffrn_reflns_limit_l_min -7
_diffrn_reflns_number 10884
_diffrn_reflns_theta_full 28.34
_diffrn_reflns_theta_max 28.34
_diffrn_reflns_theta_min 2.01
_diffrn_standards_number 0
_exptl_absorpt_coefficient_mu 3.164
_exptl_absorpt_correction_type none
_exptl_crystal_colour Yellow
_exptl_crystal_density_diffrn 1.656
_exptl_crystal_density_method 'not measured'
_exptl_crystal_description Block
_exptl_crystal_F_000 1360
_exptl_crystal_size_max 0.218
_exptl_crystal_size_mid 0.197
_exptl_crystal_size_min 0.157
_refine_diff_density_max 1.031
_refine_diff_density_min -0.860
_refine_ls_extinction_method none
_refine_ls_goodness_of_fit_ref 1.088
_refine_ls_hydrogen_treatment constr
_refine_ls_matrix_type full
_refine_ls_number_parameters 173
_refine_ls_number_reflns 3377
_refine_ls_number_restraints 0
_refine_ls_restrained_S_all 1.088
_refine_ls_R_factor_all 0.0522
_refine_ls_R_factor_gt 0.0391
_refine_ls_shift/su_max 0.000
_refine_ls_shift/su_mean 0.000
_refine_ls_structure_factor_coef Fsqd
_refine_ls_weighting_details 'calc w=1/[\s^2^(Fo^2^)+(0.0396P)^2^+12.0809P] where P=(Fo^2^+2Fc^2^)/3'
_refine_ls_weighting_scheme calc
_refine_ls_wR_factor_gt 0.1002
_refine_ls_wR_factor_ref 0.1048
_reflns_number_gt 2754
_reflns_number_total 3377
_reflns_threshold_expression I>2sigma(I)
_cod_data_source_file nc2233.cif
_cod_data_source_block I
_cod_original_sg_symbol_H-M 'C 2/c'
_cod_database_code 2230807
_cod_database_fobs_code 2230807

loop_
_symmetry_equiv_pos_as_xyz
'x, y, z'
'-x, y, -z+1/2'
'x+1/2, y+1/2, z'
'-x+1/2, y+1/2, -z+1/2'
'-x, -y, -z'
'x, -y, z-1/2'
'-x+1/2, -y+1/2, -z'
'x+1/2, -y+1/2, z-1/2'

loop_
_atom_site_type_symbol
_atom_site_label
_atom_site_fract_x
_atom_site_fract_y
_atom_site_fract_z
_atom_site_U_iso_or_equiv
_atom_site_adp_type
_atom_site_calc_flag
_atom_site_refinement_flags
_atom_site_occupancy
_atom_site_disorder_assembly
_atom_site_disorder_group
C C9 0.3611(2) -0.2695(2) 0.4897(3) 0.0175(6) Uani d . 1 . .
C C10 0.0960(2) -0.0277(3) 0.2196(3) 0.0297(8) Uani d . 1 . .
H H8 0.0967 -0.0995 0.2159 0.045 Uiso calc R 1 . .
H H9 0.0735 -0.0003 0.1361 0.045 Uiso calc R 1 . .
H H10 0.0602 -0.0075 0.2410 0.045 Uiso calc R 1 . .
C C11 0.1832(2) 0.0088(3) 0.3192(4) 0.0296(8) Uani d . 1 . .
C C6 0.52345(19) 0.0354(2) 0.6478(3) 0.0166(6) Uani d . 1 . .
C C5 0.4655(2) 0.1144(2) 0.5889(3) 0.0169(6) Uani d . 1 . .
H H3 0.4062 0.1038 0.5301 0.020 Uiso calc R 1 . .
C C4 0.5007(2) 0.2109(2) 0.6225(3) 0.0205(6) Uani d . 1 . .
C C3 0.5890(2) 0.2282(2) 0.7097(3) 0.0214(7) Uani d . 1 . .
H H2 0.6101 0.2934 0.7300 0.026 Uiso calc R 1 . .
C C2 0.6469(2) 0.1459(3) 0.7675(3) 0.0224(7) Uani d . 1 . .
H H1 0.7063 0.1558 0.8254 0.027 Uiso calc R 1 . .
C C1 0.6126(2) 0.0514(2) 0.7353(3) 0.0181(6) Uani d . 1 . .
C C8 0.5995(2) -0.1188(3) 0.7243(3) 0.0191(6) Uani d . 1 . .
C C7 0.51065(19) -0.0725(2) 0.6367(3) 0.0152(6) Uani d . 1 . .
Br Br 0.42473(2) 0.32205(3) 0.54837(4) 0.02739(12) Uani d . 1 . .
N N2 0.43754(17) -0.1178(2) 0.5672(2) 0.0171(5) Uani d . 1 . .
N N3 0.43806(16) -0.2191(2) 0.5678(2) 0.0174(5) Uani d . 1 . .
H H5 0.4860 -0.2515 0.6165 0.021 Uiso calc R 1 . .
N N4 0.29129(18) -0.2149(2) 0.4244(3) 0.0217(6) Uani d . 1 . .
H H6 0.2951 -0.1507 0.4317 0.026 Uiso calc R 1 . .
H H7 0.2414 -0.2430 0.3741 0.026 Uiso calc R 1 . .
N N5 0.2515(2) 0.0381(3) 0.3981(4) 0.0491(10) Uani d . 1 . .
N N1 0.65560(17) -0.0418(2) 0.7786(3) 0.0197(5) Uani d . 1 . .
H H4 0.7108 -0.0486 0.8329 0.024 Uiso calc R 1 . .
O O 0.61642(14) -0.20772(17) 0.7432(2) 0.0200(5) Uani d . 1 . .
S S 0.36470(5) -0.39515(6) 0.48661(8) 0.02291(19) Uani d . 1 . .

loop_
_atom_site_aniso_label
_atom_site_aniso_U_11
_atom_site_aniso_U_22
_atom_site_aniso_U_33
_atom_site_aniso_U_12
_atom_site_aniso_U_13
_atom_site_aniso_U_23
C9 0.0139(15) 0.0224(17) 0.0165(14) -0.0033(12) 0.0098(13) -0.0014(12)
C10 0.0273(19) 0.0265(19) 0.0264(18) -0.0018(15) 0.0126(16) -0.0003(15)
C11 0.0214(18) 0.0231(18) 0.035(2) 0.0042(14) 0.0134(17) 0.0086(15)
C6 0.0129(14) 0.0219(16) 0.0136(14) -0.0017(12) 0.0077(12) -0.0009(12)
C5 0.0157(15) 0.0187(15) 0.0156(14) 0.0004(12) 0.0097(13) 0.0004(12)
C4 0.0239(17) 0.0175(16) 0.0227(16) 0.0048(13) 0.0160(15) 0.0041(13)
C3 0.0248(17) 0.0163(16) 0.0259(17) -0.0049(13) 0.0173(15) -0.0006(13)
C2 0.0138(15) 0.0238(17) 0.0244(17) -0.0037(13) 0.0096(14) -0.0032(13)
C1 0.0149(15) 0.0230(16) 0.0164(14) -0.0006(12) 0.0099(13) -0.0005(12)
C8 0.0124(15) 0.0271(18) 0.0147(14) -0.0001(13) 0.0072(13) 0.0000(12)
C7 0.0119(14) 0.0188(15) 0.0128(13) 0.0001(11) 0.0068(12) -0.0005(11)
Br 0.0271(2) 0.01948(18) 0.0320(2) 0.00440(14) 0.01693(16) 0.00453(14)
N2 0.0164(13) 0.0179(13) 0.0172(13) 0.0003(10) 0.0107(12) 0.0007(10)
N3 0.0101(12) 0.0179(13) 0.0187(13) 0.0011(10) 0.0066(11) 0.0003(10)
N4 0.0130(13) 0.0167(13) 0.0283(15) -0.0002(11) 0.0097(12) 0.0017(11)
N5 0.0247(19) 0.046(2) 0.052(2) -0.0026(16) 0.0130(18) 0.0101(19)
N1 0.0110(12) 0.0191(14) 0.0223(13) -0.0005(10) 0.0073(11) -0.0002(11)
O 0.0133(11) 0.0176(11) 0.0212(11) 0.0014(9) 0.0072(10) 0.0005(9)
S 0.0140(4) 0.0176(4) 0.0273(4) 0.0001(3) 0.0084(3) 0.0001(3)

loop_
_atom_type_symbol
_atom_type_description
_atom_type_scat_dispersion_real
_atom_type_scat_dispersion_imag
_atom_type_scat_source
C C 0.0033 0.0016 'International Tables Vol C Tables 4.2.6.8 and 6.1.1.4'
H H 0.0000 0.0000 'International Tables Vol C Tables 4.2.6.8 and 6.1.1.4'
Br Br -0.2901 2.4595 'International Tables Vol C Tables 4.2.6.8 and 6.1.1.4'
N N 0.0061 0.0033 'International Tables Vol C Tables 4.2.6.8 and 6.1.1.4'
O O 0.0106 0.0060 'International Tables Vol C Tables 4.2.6.8 and 6.1.1.4'
S S 0.1246 0.1234 'International Tables Vol C Tables 4.2.6.8 and 6.1.1.4'

loop_
_geom_angle_atom_site_label_1
_geom_angle_atom_site_label_2
_geom_angle_atom_site_label_3
_geom_angle_site_symmetry_1
_geom_angle_site_symmetry_3
_geom_angle
_geom_angle_publ_flag
N4 C9 N3 . . 116.5(3) ?
N4 C9 S . . 125.9(2) ?
N3 C9 S . . 117.6(2) ?
C11 C10 H8 . . 109.5 ?
C11 C10 H9 . . 109.5 ?
H8 C10 H9 . . 109.5 ?
C11 C10 H10 . . 109.5 ?
H8 C10 H10 . . 109.5 ?
H9 C10 H10 . . 109.5 ?
N5 C11 N5 1 . 0.0(8) ?
N5 C11 C10 1 . 179.2(5) ?
N5 C11 C10 . . 179.2(5) ?
C5 C6 C1 . . 121.7(3) ?
C5 C6 C7 . . 131.7(3) ?
C1 C6 C7 . . 106.6(3) ?
C6 C5 C4 . . 116.6(3) ?
C6 C5 H3 . . 121.7 ?
C4 C5 H3 . . 121.7 ?
C3 C4 C5 . . 122.5(3) ?
C3 C4 Br . . 118.8(3) ?
C5 C4 Br . . 118.6(2) ?
C4 C3 C2 . . 119.6(3) ?
C4 C3 H2 . . 120.2 ?
C2 C3 H2 . . 120.2 ?
C1 C2 C3 . . 117.9(3) ?
C1 C2 H1 . . 121.0 ?
C3 C2 H1 . . 121.0 ?
C2 C1 C6 . . 121.6(3) ?
C2 C1 N1 . . 129.0(3) ?
C6 C1 N1 . . 109.4(3) ?
O C8 O 1 . 0.00(5) ?
O C8 N1 1 . 127.3(3) ?
O C8 N1 . . 127.3(3) ?
O C8 C7 1 . 126.6(3) ?
O C8 C7 . . 126.6(3) ?
N1 C8 C7 . . 106.1(3) ?
N2 C7 C6 . . 125.9(3) ?
N2 C7 C8 . . 127.7(3) ?
C6 C7 C8 . . 106.3(3) ?
C7 N2 N3 . . 117.8(3) ?
N2 N3 C9 . . 119.0(3) ?
N2 N3 H5 . . 120.5 ?
C9 N3 H5 . . 120.5 ?
C9 N4 H6 . . 120.0 ?
C9 N4 H7 . . 120.0 ?
H6 N4 H7 . . 120.0 ?
C8 N1 C1 . . 111.6(3) ?
C8 N1 H4 . . 124.2 ?
C1 N1 H4 . . 124.2 ?

loop_
_geom_bond_atom_site_label_1
_geom_bond_atom_site_label_2
_geom_bond_site_symmetry_2
_geom_bond_distance
_geom_bond_publ_flag
C9 N4 . 1.305(4) ?
C9 N3 . 1.370(4) ?
C9 S . 1.681(3) ?
C10 C11 . 1.451(5) ?
C10 H8 . 0.9600 ?
C10 H9 . 0.9600 ?
C10 H10 . 0.9600 ?
C11 N5 1 1.142(5) ?
C11 N5 . 1.142(5) ?
C6 C5 . 1.386(4) ?
C6 C1 . 1.398(4) ?
C6 C7 . 1.455(4) ?
C5 C4 . 1.399(5) ?
C5 H3 . 0.9300 ?
C4 C3 . 1.389(5) ?
C4 Br . 1.894(3) ?
C3 C2 . 1.419(5) ?
C3 H2 . 0.9300 ?
C2 C1 . 1.369(5) ?
C2 H1 . 0.9300 ?
C1 N1 . 1.412(4) ?
C8 O 1 1.217(4) ?
C8 O . 1.217(4) ?
C8 N1 . 1.346(4) ?
C8 C7 . 1.510(4) ?
C7 N2 . 1.285(4) ?
N2 N3 . 1.352(4) ?
N3 H5 . 0.8600 ?
N4 H6 . 0.8600 ?
N4 H7 . 0.8600 ?
N1 H4 . 0.8600 ?

loop_
_geom_hbond_atom_site_label_D
_geom_hbond_atom_site_label_H
_geom_hbond_atom_site_label_A
_geom_hbond_site_symmetry_A
_geom_hbond_distance_DH
_geom_hbond_distance_HA
_geom_hbond_distance_DA
_geom_hbond_angle_DHA
N3 H5 O 1 0.86 2.10 2.769(3) 134
N4 H6 N5 1 0.86 2.61 3.438(5) 161
N4 H7 O 8_445 0.86 2.05 2.906(4) 173
N1 H4 S 8_546 0.86 2.50 3.350(3) 169

loop_
_geom_torsion_atom_site_label_1
_geom_torsion_atom_site_label_2
_geom_torsion_atom_site_label_3
_geom_torsion_atom_site_label_4
_geom_torsion_site_symmetry_1
_geom_torsion_site_symmetry_2
_geom_torsion_site_symmetry_3
_geom_torsion_site_symmetry_4
_geom_torsion
_geom_torsion_publ_flag
C1 C6 C5 C4 . . . . -0.6(4) ?
C7 C6 C5 C4 . . . . -180.0(3) ?
C6 C5 C4 C3 . . . . 0.3(4) ?
C6 C5 C4 Br . . . . -178.6(2) ?
C5 C4 C3 C2 . . . . 0.3(5) ?
Br C4 C3 C2 . . . . 179.2(2) ?
C4 C3 C2 C1 . . . . -0.7(5) ?
C3 C2 C1 C6 . . . . 0.4(5) ?
C3 C2 C1 N1 . . . . 179.9(3) ?
C5 C6 C1 C2 . . . . 0.3(5) ?
C7 C6 C1 C2 . . . . 179.8(3) ?
C5 C6 C1 N1 . . . . -179.3(3) ?
C7 C6 C1 N1 . . . . 0.2(3) ?
C5 C6 C7 N2 . . . . -1.8(5) ?
C1 C6 C7 N2 . . . . 178.7(3) ?
C5 C6 C7 C8 . . . . 179.2(3) ?
C1 C6 C7 C8 . . . . -0.2(3) ?
O C8 C7 N2 1 . . . 0.2(5) ?
O C8 C7 N2 . . . . 0.2(5) ?
N1 C8 C7 N2 . . . . -178.7(3) ?
O C8 C7 C6 1 . . . 179.1(3) ?
O C8 C7 C6 . . . . 179.1(3) ?
N1 C8 C7 C6 . . . . 0.2(3) ?
C6 C7 N2 N3 . . . . 179.4(3) ?
C8 C7 N2 N3 . . . . -1.9(4) ?
C7 N2 N3 C9 . . . . -176.9(3) ?
N4 C9 N3 N2 . . . . -3.6(4) ?
S C9 N3 N2 . . . . 176.5(2) ?
C10 C11 N5 N5 . . . 1 0(12) ?
O C8 N1 C1 1 . . . -179.0(3) ?
O C8 N1 C1 . . . . -179.0(3) ?
C7 C8 N1 C1 . . . . -0.1(3) ?
C2 C1 N1 C8 . . . . -179.6(3) ?
C6 C1 N1 C8 . . . . 0.0(3) ?
N1 C8 O O . . . 1 0.0(2) ?
C7 C8 O O . . . 1 0.00(11) ?
